data_2219339
loop_
_publ_author_name
'Akther, Jesmin'
'Lindeman, Sergey'
'Karim, Mohammad Rezaul'

_publ_section_title
;
 2,9-Bis(1,3-benzothiazol-2-yl)-1,10-phenanthroline dichloromethane
 disolvate
;
_journal_coeditor_code HB2737
_journal_issue 9
_journal_name_full 'Acta Crystallographica Section E'
_journal_page_first o1836
_journal_paper_doi 10.1107/S1600536808019995
_journal_volume 64
_journal_year 2008
_chemical_formula_iupac 'C26 H14 N4 S2, 2C H2 Cl2'
_chemical_formula_moiety 'C26 H14 N4 S2, 2(C H2 Cl2)'
_chemical_formula_sum 'C28 H18 Cl4 N4 S2'
_chemical_formula_weight 616.38
_chemical_melting_point_gt 573
_chemical_name_systematic
;
2,9-Bis(1,3-benzothiazol-2-yl)-1,10-phenanthroline dichloromethane disolvate
;
_space_group_IT_number 2
_symmetry_cell_setting triclinic
_symmetry_space_group_name_Hall '-P 1'
_symmetry_space_group_name_H-M 'P -1'
_atom_sites_solution_hydrogens difmap
_atom_sites_solution_primary direct
_atom_sites_solution_secondary difmap
_audit_creation_method SHELXL-97
_cell_angle_alpha 108.2340(10)
_cell_angle_beta 102.1810(10)
_cell_angle_gamma 94.3350(10)
_cell_formula_units_Z 2
_cell_length_a 8.0969(2)
_cell_length_b 12.3990(2)
_cell_length_c 14.6006(3)
_cell_measurement_reflns_used 5710
_cell_measurement_temperature 100(2)
_cell_measurement_theta_max 65
_cell_measurement_theta_min 3
_cell_volume 1344.93(5)
_computing_cell_refinement 'SAINT (Bruker, 2005)'
_computing_data_collection 'APEX2 (Bruker, 2005)'
_computing_data_reduction 'SAINT (Bruker, 2005)'
_computing_molecular_graphics 'XP (Bruker, 2005)'
_computing_publication_material 'XCIF (Bruker, 2005)'
_computing_structure_refinement 'SHELXL97 (Sheldrick, 2008)'
_computing_structure_solution 'SHELXS97 (Sheldrick, 2008)'
_diffrn_ambient_temperature 100(2)
_diffrn_measured_fraction_theta_full 0.998
_diffrn_measured_fraction_theta_max 0.918
_diffrn_measurement_device_type 'Bruker APEXII CCD'
_diffrn_measurement_method \w
_diffrn_radiation_monochromator graphite
_diffrn_radiation_source 'fine-focus sealed tube'
_diffrn_radiation_type CuK\a
_diffrn_radiation_wavelength 1.54178
_diffrn_reflns_av_R_equivalents 0.0207
_diffrn_reflns_av_sigmaI/netI 0.0228
_diffrn_reflns_limit_h_max 9
_diffrn_reflns_limit_h_min -9
_diffrn_reflns_limit_k_max 13
_diffrn_reflns_limit_k_min -14
_diffrn_reflns_limit_l_max 17
_diffrn_reflns_limit_l_min 0
_diffrn_reflns_number 10764
_diffrn_reflns_theta_full 68.00
_diffrn_reflns_theta_max 66.47
_diffrn_reflns_theta_min 3.29
_exptl_absorpt_coefficient_mu 5.669
_exptl_absorpt_correction_T_max 0.765
_exptl_absorpt_correction_T_min 0.101
_exptl_absorpt_correction_type multi-scan
_exptl_absorpt_process_details '(SADABS; Bruker, 2005)'
_exptl_crystal_colour yellow
_exptl_crystal_density_diffrn 1.522
_exptl_crystal_density_method 'not measured'
_exptl_crystal_description needle
_exptl_crystal_F_000 628
_exptl_crystal_size_max 0.75
_exptl_crystal_size_mid 0.07
_exptl_crystal_size_min 0.05
_refine_diff_density_max 0.373
_refine_diff_density_min -0.378
_refine_ls_extinction_method none
_refine_ls_goodness_of_fit_ref 0.998
_refine_ls_hydrogen_treatment refall
_refine_ls_matrix_type full
_refine_ls_number_parameters 415
_refine_ls_number_reflns 4352
_refine_ls_number_restraints 0
_refine_ls_restrained_S_all 0.998
_refine_ls_R_factor_all 0.0359
_refine_ls_R_factor_gt 0.0306
_refine_ls_shift/su_max 0.001
_refine_ls_shift/su_mean 0.000
_refine_ls_structure_factor_coef Fsqd
_refine_ls_weighting_details 'calc w=1/[\s^2^(Fo^2^)+(0.0482P)^2^+0.6095P] where P=(Fo^2^+2Fc^2^)/3'
_refine_ls_weighting_scheme calc
_refine_ls_wR_factor_gt 0.0766
_refine_ls_wR_factor_ref 0.0789
_reflns_number_gt 3831
_reflns_number_total 4352
_reflns_threshold_expression I>2\s(I)
_cod_data_source_file hb2737.cif
_cod_data_source_block I
_cod_database_code 2219339
_cod_database_fobs_code 2219339

loop_
_symmetry_equiv_pos_as_xyz
'x, y, z'
'-x, -y, -z'

loop_
_atom_site_type_symbol
_atom_site_label
_atom_site_fract_x
_atom_site_fract_y
_atom_site_fract_z
_atom_site_U_iso_or_equiv
_atom_site_adp_type
_atom_site_calc_flag
_atom_site_occupancy
S S1 -0.16197(6) 0.64055(4) 0.22928(3) 0.02003(12) Uani d 1
S S2 0.22351(6) 0.40021(4) 0.33879(3) 0.01732(12) Uani d 1
N N1 -0.02010(19) 0.73385(13) 0.44545(11) 0.0161(3) Uani d 1
N N2 0.17914(18) 0.58715(12) 0.50867(11) 0.0155(3) Uani d 1
N N3 -0.2641(2) 0.84086(13) 0.26682(12) 0.0211(4) Uani d 1
N N4 0.39069(19) 0.33830(12) 0.48236(11) 0.0167(3) Uani d 1
C C1 -0.1189(2) 0.80420(15) 0.41677(14) 0.0172(4) Uani d 1
C C2 -0.1611(2) 0.90203(16) 0.48337(14) 0.0195(4) Uani d 1
C C3 -0.0951(2) 0.92663(16) 0.58255(14) 0.0195(4) Uani d 1
C C4 0.0093(2) 0.85441(15) 0.61687(13) 0.0164(4) Uani d 1
C C5 0.0753(2) 0.87447(16) 0.72043(14) 0.0186(4) Uani d 1
C C6 0.1658(2) 0.79970(16) 0.75169(14) 0.0196(4) Uani d 1
C C7 0.2011(2) 0.69974(15) 0.68113(13) 0.0167(4) Uani d 1
C C8 0.2901(2) 0.61883(16) 0.71135(14) 0.0188(4) Uani d 1
C C9 0.3234(2) 0.52576(16) 0.64199(14) 0.0180(4) Uani d 1
C C10 0.2672(2) 0.51431(15) 0.54114(14) 0.0160(4) Uani d 1
C C11 0.0425(2) 0.75722(15) 0.54414(13) 0.0156(4) Uani d 1
C C12 0.1452(2) 0.67863(15) 0.57772(13) 0.0159(4) Uani d 1
C C13 -0.1855(2) 0.77490(15) 0.30927(14) 0.0174(4) Uani d 1
C C14 -0.2697(2) 0.67676(16) 0.12950(14) 0.0198(4) Uani d 1
C C15 -0.3127(2) 0.78754(16) 0.16477(14) 0.0202(4) Uani d 1
C C16 -0.3991(3) 0.83493(19) 0.09613(15) 0.0274(5) Uani d 1
C C17 -0.4411(3) 0.77107(19) -0.00363(16) 0.0295(5) Uani d 1
C C18 -0.3985(3) 0.66055(19) -0.03754(16) 0.0280(5) Uani d 1
C C19 -0.3121(3) 0.61241(18) 0.02860(15) 0.0247(4) Uani d 1
C C20 0.3034(2) 0.41652(15) 0.46417(13) 0.0154(4) Uani d 1
C C21 0.3131(2) 0.27520(15) 0.30739(14) 0.0177(4) Uani d 1
C C22 0.3991(2) 0.25688(15) 0.39417(14) 0.0171(4) Uani d 1
C C23 0.4800(2) 0.15927(16) 0.38635(15) 0.0196(4) Uani d 1
C C24 0.4739(2) 0.08355(16) 0.29330(15) 0.0221(4) Uani d 1
C C25 0.3865(3) 0.10262(17) 0.20755(15) 0.0245(4) Uani d 1
C C26 0.3058(2) 0.19776(17) 0.21311(15) 0.0219(4) Uani d 1
H H2 -0.233(3) 0.9445(19) 0.4549(16) 0.028(6) Uiso d 1
H H3 -0.118(2) 0.9906(18) 0.6279(15) 0.017(5) Uiso d 1
H H5 0.054(2) 0.9395(18) 0.7645(15) 0.016(5) Uiso d 1
H H6 0.207(2) 0.8083(16) 0.8204(15) 0.015(5) Uiso d 1
H H8 0.328(2) 0.6297(17) 0.7835(16) 0.021(5) Uiso d 1
H H9 0.380(3) 0.4734(18) 0.6609(15) 0.022(5) Uiso d 1
H H16 -0.425(3) 0.909(2) 0.1181(16) 0.029(6) Uiso d 1
H H17 -0.504(3) 0.803(2) -0.0520(17) 0.034(6) Uiso d 1
H H18 -0.429(2) 0.6211(17) -0.1043(16) 0.019(5) Uiso d 1
H H19 -0.286(3) 0.535(2) 0.0041(16) 0.029(6) Uiso d 1
H H23 0.535(3) 0.1458(18) 0.4413(16) 0.021(5) Uiso d 1
H H24 0.528(3) 0.0190(19) 0.2872(15) 0.023(5) Uiso d 1
H H25 0.381(3) 0.0496(19) 0.1426(16) 0.025(6) Uiso d 1
H H26 0.245(3) 0.2090(17) 0.1567(16) 0.021(5) Uiso d 1
Cl Cl1S 0.32173(7) 0.83312(4) 0.34294(4) 0.03355(14) Uani d 1
Cl Cl2S 0.32540(7) 0.60371(4) 0.20953(4) 0.03418(14) Uani d 1
C C1S 0.3093(3) 0.68551(17) 0.33012(15) 0.0217(4) Uani d 1
H H1SA 0.201(3) 0.6616(17) 0.3398(14) 0.020(5) Uiso d 1
H H1SB 0.403(3) 0.6741(18) 0.3742(16) 0.026(6) Uiso d 1
Cl Cl3S 0.07322(8) 0.63525(5) 0.93119(5) 0.04547(17) Uani d 1
Cl Cl4S 0.05564(10) 0.87470(6) 1.03272(6) 0.0674(2) Uani d 1
C C2S 0.1165(3) 0.7470(2) 1.04721(19) 0.0406(6) Uani d 1
H H2SA 0.241(4) 0.763(2) 1.0784(19) 0.049(7) Uiso d 1
H H2SB 0.047(3) 0.726(2) 1.087(2) 0.049(8) Uiso d 1

loop_
_atom_site_aniso_label
_atom_site_aniso_U_11
_atom_site_aniso_U_22
_atom_site_aniso_U_33
_atom_site_aniso_U_12
_atom_site_aniso_U_13
_atom_site_aniso_U_23
S1 0.0242(3) 0.0178(2) 0.0193(2) 0.00770(18) 0.00485(18) 0.00731(19)
S2 0.0174(2) 0.0169(2) 0.0178(2) 0.00438(17) 0.00378(17) 0.00611(18)
N1 0.0145(8) 0.0172(8) 0.0189(8) 0.0021(6) 0.0067(6) 0.0076(6)
N2 0.0128(8) 0.0152(8) 0.0189(8) 0.0011(6) 0.0053(6) 0.0058(6)
N3 0.0232(9) 0.0223(9) 0.0222(9) 0.0082(7) 0.0080(7) 0.0109(7)
N4 0.0146(8) 0.0159(8) 0.0204(8) 0.0020(6) 0.0054(6) 0.0066(6)
C1 0.0142(9) 0.0175(9) 0.0226(10) 0.0019(7) 0.0076(7) 0.0085(8)
C2 0.0198(10) 0.0174(9) 0.0251(10) 0.0062(8) 0.0087(8) 0.0097(8)
C3 0.0205(10) 0.0154(10) 0.0241(10) 0.0028(8) 0.0100(8) 0.0057(8)
C4 0.0136(9) 0.0153(9) 0.0210(10) 0.0000(7) 0.0073(7) 0.0055(7)
C5 0.0174(10) 0.0163(10) 0.0206(10) 0.0009(7) 0.0079(7) 0.0025(8)
C6 0.0180(10) 0.0232(10) 0.0168(10) 0.0010(8) 0.0053(7) 0.0054(8)
C7 0.0124(9) 0.0185(9) 0.0185(9) -0.0010(7) 0.0041(7) 0.0059(8)
C8 0.0144(9) 0.0225(10) 0.0203(10) 0.0009(7) 0.0045(7) 0.0086(8)
C9 0.0149(10) 0.0186(10) 0.0224(10) 0.0038(8) 0.0040(7) 0.0098(8)
C10 0.0104(9) 0.0148(9) 0.0233(10) 0.0002(7) 0.0054(7) 0.0069(8)
C11 0.0121(9) 0.0162(9) 0.0201(10) -0.0005(7) 0.0060(7) 0.0076(7)
C12 0.0119(9) 0.0155(9) 0.0209(10) -0.0006(7) 0.0063(7) 0.0062(8)
C13 0.0161(10) 0.0169(9) 0.0222(10) 0.0032(7) 0.0093(7) 0.0078(8)
C14 0.0163(10) 0.0237(10) 0.0228(10) 0.0051(8) 0.0065(7) 0.0110(8)
C15 0.0203(10) 0.0228(10) 0.0206(10) 0.0065(8) 0.0077(7) 0.0089(8)
C16 0.0330(12) 0.0290(12) 0.0264(11) 0.0177(9) 0.0105(9) 0.0128(9)
C17 0.0310(12) 0.0381(13) 0.0238(11) 0.0151(10) 0.0061(9) 0.0145(10)
C18 0.0301(12) 0.0337(12) 0.0187(11) 0.0105(9) 0.0040(8) 0.0069(9)
C19 0.0260(11) 0.0233(11) 0.0239(11) 0.0069(8) 0.0048(8) 0.0068(9)
C20 0.0109(9) 0.0163(9) 0.0199(9) -0.0003(7) 0.0042(7) 0.0077(7)
C21 0.0136(9) 0.0165(9) 0.0235(10) 0.0017(7) 0.0053(7) 0.0072(8)
C22 0.0141(9) 0.0163(9) 0.0209(10) -0.0011(7) 0.0057(7) 0.0062(8)
C23 0.0174(10) 0.0185(10) 0.0271(11) 0.0030(7) 0.0080(8) 0.0116(8)
C24 0.0206(10) 0.0155(10) 0.0323(12) 0.0028(8) 0.0115(8) 0.0077(8)
C25 0.0237(11) 0.0199(10) 0.0254(11) 0.0005(8) 0.0086(8) 0.0005(9)
C26 0.0182(10) 0.0241(10) 0.0201(10) 0.0017(8) 0.0027(8) 0.0045(8)
Cl1S 0.0412(3) 0.0209(3) 0.0436(3) 0.0111(2) 0.0151(2) 0.0133(2)
Cl2S 0.0537(4) 0.0306(3) 0.0227(3) 0.0168(2) 0.0146(2) 0.0094(2)
C1S 0.0249(11) 0.0205(10) 0.0228(11) 0.0081(8) 0.0076(8) 0.0095(8)
Cl3S 0.0506(4) 0.0385(3) 0.0509(4) 0.0138(3) 0.0195(3) 0.0139(3)
Cl4S 0.0650(5) 0.0360(4) 0.0686(5) 0.0069(3) -0.0205(4) -0.0029(3)
C2S 0.0348(14) 0.0513(15) 0.0376(14) 0.0033(11) 0.0082(11) 0.0187(12)

loop_
_atom_type_symbol
_atom_type_description
_atom_type_scat_dispersion_real
_atom_type_scat_dispersion_imag
_atom_type_scat_source
C C 0.0181 0.0091 'International Tables Vol C Tables 4.2.6.8 and 6.1.1.4'
H H 0.0000 0.0000 'International Tables Vol C Tables 4.2.6.8 and 6.1.1.4'
N N 0.0311 0.0180 'International Tables Vol C Tables 4.2.6.8 and 6.1.1.4'
S S 0.3331 0.5567 'International Tables Vol C Tables 4.2.6.8 and 6.1.1.4'
Cl Cl 0.3639 0.7018 'International Tables Vol C Tables 4.2.6.8 and 6.1.1.4'

loop_
_geom_angle_atom_site_label_1
_geom_angle_atom_site_label_2
_geom_angle_atom_site_label_3
_geom_angle
C14 S1 C13 88.49(9)
C21 S2 C20 88.48(9)
C1 N1 C11 117.85(15)
C10 N2 C12 117.47(15)
C13 N3 C15 110.46(16)
C20 N4 C22 110.30(15)
N1 C1 C2 123.86(17)
N1 C1 C13 116.02(16)
C2 C1 C13 120.12(16)
C3 C2 C1 118.15(18)
C3 C2 H2 125.4(14)
C1 C2 H2 116.4(14)
C2 C3 C4 120.23(18)
C2 C3 H3 120.3(12)
C4 C3 H3 119.5(12)
C3 C4 C11 117.41(17)
C3 C4 C5 122.00(17)
C11 C4 C5 120.56(17)
C6 C5 C4 120.92(17)
C6 C5 H5 121.6(12)
C4 C5 H5 117.4(12)
C5 C6 C7 120.55(17)
C5 C6 H6 123.3(12)
C7 C6 H6 116.1(12)
C8 C7 C12 117.46(16)
C8 C7 C6 121.80(17)
C12 C7 C6 120.73(16)
C9 C8 C7 120.03(17)
C9 C8 H8 120.5(12)
C7 C8 H8 119.5(12)
C8 C9 C10 118.20(17)
C8 C9 H9 120.5(13)
C10 C9 H9 121.3(13)
N2 C10 C9 124.03(17)
N2 C10 C20 116.04(16)
C9 C10 C20 119.93(16)
N1 C11 C4 122.47(16)
N1 C11 C12 118.95(16)
C4 C11 C12 118.57(16)
N2 C12 C7 122.76(16)
N2 C12 C11 118.65(16)
C7 C12 C11 118.56(16)
N3 C13 C1 124.79(16)
N3 C13 S1 116.14(14)
C1 C13 S1 119.06(13)
C19 C14 C15 121.75(18)
C19 C14 S1 128.78(15)
C15 C14 S1 109.46(14)
N3 C15 C16 125.46(18)
N3 C15 C14 115.44(17)
C16 C15 C14 119.10(18)
C17 C16 C15 119.06(19)
C17 C16 H16 120.7(14)
C15 C16 H16 120.3(14)
C16 C17 C18 121.17(19)
C16 C17 H17 119.5(13)
C18 C17 H17 119.3(13)
C19 C18 C17 120.83(19)
C19 C18 H18 120.8(13)
C17 C18 H18 118.4(13)
C18 C19 C14 118.09(19)
C18 C19 H19 119.8(13)
C14 C19 H19 122.1(13)
N4 C20 C10 124.42(16)
N4 C20 S2 116.40(14)
C10 C20 S2 119.17(13)
C26 C21 C22 121.22(17)
C26 C21 S2 128.96(15)
C22 C21 S2 109.82(14)
N4 C22 C23 125.39(17)
N4 C22 C21 114.98(16)
C23 C22 C21 119.60(17)
C24 C23 C22 119.06(19)
C24 C23 H23 120.1(13)
C22 C23 H23 120.9(13)
C23 C24 C25 120.61(18)
C23 C24 H24 119.8(13)
C25 C24 H24 119.6(13)
C26 C25 C24 121.51(19)
C26 C25 H25 117.7(13)
C24 C25 H25 120.8(13)
C25 C26 C21 117.99(19)
C25 C26 H26 121.5(13)
C21 C26 H26 120.4(13)
Cl2S C1S Cl1S 110.15(11)
Cl2S C1S H1SA 109.8(12)
Cl1S C1S H1SA 107.6(12)
Cl2S C1S H1SB 105.3(13)
Cl1S C1S H1SB 110.1(13)
H1SA C1S H1SB 113.8(18)
Cl4S C2S Cl3S 111.12(14)
Cl4S C2S H2SA 106.9(15)
Cl3S C2S H2SA 109.9(15)
Cl4S C2S H2SB 106.1(16)
Cl3S C2S H2SB 108.2(16)
H2SA C2S H2SB 115(2)

loop_
_geom_bond_atom_site_label_1
_geom_bond_atom_site_label_2
_geom_bond_distance
S1 C14 1.7370(19)
S1 C13 1.7607(18)
S2 C21 1.7334(18)
S2 C20 1.7491(18)
N1 C1 1.330(2)
N1 C11 1.351(2)
N2 C10 1.331(2)
N2 C12 1.352(2)
N3 C13 1.299(2)
N3 C15 1.382(2)
N4 C20 1.303(2)
N4 C22 1.384(2)
C1 C2 1.414(3)
C1 C13 1.464(3)
C2 C3 1.359(3)
C2 H2 0.93(2)
C3 C4 1.408(3)
C3 H3 0.92(2)
C4 C11 1.422(3)
C4 C5 1.427(3)
C5 C6 1.353(3)
C5 H5 0.92(2)
C6 C7 1.435(3)
C6 H6 0.96(2)
C7 C8 1.405(3)
C7 C12 1.414(3)
C8 C9 1.364(3)
C8 H8 0.99(2)
C9 C10 1.404(3)
C9 H9 0.90(2)
C10 C20 1.469(2)
C11 C12 1.460(2)
C14 C19 1.391(3)
C14 C15 1.407(3)
C15 C16 1.405(3)
C16 C17 1.376(3)
C16 H16 0.94(2)
C17 C18 1.400(3)
C17 H17 0.98(2)
C18 C19 1.385(3)
C18 H18 0.91(2)
C19 H19 0.97(2)
C21 C26 1.397(3)
C21 C22 1.405(3)
C22 C23 1.404(3)
C23 C24 1.377(3)
C23 H23 0.90(2)
C24 C25 1.400(3)
C24 H24 0.93(2)
C25 C26 1.380(3)
C25 H25 0.96(2)
C26 H26 0.92(2)
Cl1S C1S 1.7733(19)
Cl2S C1S 1.773(2)
C1S H1SA 0.95(2)
C1S H1SB 0.94(2)
Cl3S C2S 1.766(3)
Cl4S C2S 1.754(3)
C2S H2SA 0.99(3)
C2S H2SB 0.97(3)

loop_
_geom_hbond_atom_site_label_D
_geom_hbond_atom_site_label_H
_geom_hbond_atom_site_label_A
_geom_hbond_site_symmetry_A
_geom_hbond_distance_DH
_geom_hbond_distance_HA
_geom_hbond_distance_DA
_geom_hbond_angle_DHA
C1S H1SB N4 2_666 0.94(2) 2.44(2) 3.360(3) 166.7(19)
C3 H3 Cl1S 2_576 0.92(2) 2.82(2) 3.615(2) 145.6(16)

loop_
_geom_torsion_atom_site_label_1
_geom_torsion_atom_site_label_2
_geom_torsion_atom_site_label_3
_geom_torsion_atom_site_label_4
_geom_torsion
C11 N1 C1 C2 0.4(3)
C11 N1 C1 C13 -179.31(15)
N1 C1 C2 C3 0.9(3)
C13 C1 C2 C3 -179.40(16)
C1 C2 C3 C4 -1.3(3)
C2 C3 C4 C11 0.5(3)
C2 C3 C4 C5 -177.33(17)
C3 C4 C5 C6 175.55(18)
C11 C4 C5 C6 -2.2(3)
C4 C5 C6 C7 1.5(3)
C5 C6 C7 C8 -177.99(17)
C5 C6 C7 C12 1.3(3)
C12 C7 C8 C9 1.7(3)
C6 C7 C8 C9 -179.01(17)
C7 C8 C9 C10 0.3(3)
C12 N2 C10 C9 1.2(2)
C12 N2 C10 C20 -179.38(15)
C8 C9 C10 N2 -1.8(3)
C8 C9 C10 C20 178.81(16)
C1 N1 C11 C4 -1.3(2)
C1 N1 C11 C12 177.38(16)
C3 C4 C11 N1 0.9(3)
C5 C4 C11 N1 178.72(16)
C3 C4 C11 C12 -177.81(16)
C5 C4 C11 C12 0.0(2)
C10 N2 C12 C7 0.9(2)
C10 N2 C12 C11 -177.37(15)
C8 C7 C12 N2 -2.3(3)
C6 C7 C12 N2 178.33(16)
C8 C7 C12 C11 175.94(16)
C6 C7 C12 C11 -3.4(2)
N1 C11 C12 N2 2.3(2)
C4 C11 C12 N2 -178.98(15)
N1 C11 C12 C7 -176.04(15)
C4 C11 C12 C7 2.7(2)
C15 N3 C13 C1 -179.20(16)
C15 N3 C13 S1 0.1(2)
N1 C1 C13 N3 -170.20(17)
C2 C1 C13 N3 10.1(3)
N1 C1 C13 S1 10.5(2)
C2 C1 C13 S1 -169.22(14)
C14 S1 C13 N3 -0.46(15)
C14 S1 C13 C1 178.90(14)
C13 S1 C14 C19 -179.45(19)
C13 S1 C14 C15 0.63(14)
C13 N3 C15 C16 -179.48(19)
C13 N3 C15 C14 0.4(2)
C19 C14 C15 N3 179.34(17)
S1 C14 C15 N3 -0.7(2)
C19 C14 C15 C16 -0.8(3)
S1 C14 C15 C16 179.16(15)
N3 C15 C16 C17 -179.27(19)
C14 C15 C16 C17 0.8(3)
C15 C16 C17 C18 -0.4(3)
C16 C17 C18 C19 -0.2(3)
C17 C18 C19 C14 0.3(3)
C15 C14 C19 C18 0.2(3)
S1 C14 C19 C18 -179.70(16)
C22 N4 C20 C10 178.79(16)
C22 N4 C20 S2 -0.35(19)
N2 C10 C20 N4 178.51(16)
C9 C10 C20 N4 -2.1(3)
N2 C10 C20 S2 -2.4(2)
C9 C10 C20 S2 177.03(13)
C21 S2 C20 N4 0.89(14)
C21 S2 C20 C10 -178.30(14)
C20 S2 C21 C26 177.75(18)
C20 S2 C21 C22 -1.12(13)
C20 N4 C22 C23 -178.48(17)
C20 N4 C22 C21 -0.6(2)
C26 C21 C22 N4 -177.75(16)
S2 C21 C22 N4 1.22(19)
C26 C21 C22 C23 0.3(3)
S2 C21 C22 C23 179.26(14)
N4 C22 C23 C24 178.07(17)
C21 C22 C23 C24 0.3(3)
C22 C23 C24 C25 -0.8(3)
C23 C24 C25 C26 0.8(3)
C24 C25 C26 C21 -0.2(3)
C22 C21 C26 C25 -0.3(3)
S2 C21 C26 C25 -179.07(15)

loop_
_cod_related_entry_id
_cod_related_entry_database
_cod_related_entry_code
1 ChemSpider 30655599
